data_4025245
loop_
_publ_author_name
'Guo-Lin Gao'
'Yan-Ning Niu'
'Ze-Yi Yan'
'Hong-Li Wang'
'Gang-Wei Wang'
'Ali Shaukat'
'Yong-Min Liang'

_publ_section_title
;
 Unexpected Domino Reaction via Pd-Catalyzed Sonogashira Coupling of
 Benzimidoyl Chlorides with 1,6-Enynes and Cyclization To Synthesize
 Quinoline Derivatives
;
_journal_name_full 'Journal of Organic Chemistry'
_journal_page_first 1305
_journal_page_last 1308
_journal_paper_doi 10.1021/jo9026116
_journal_volume 75
_journal_year 2010
_chemical_formula_sum 'C23 H17 N O'
_chemical_formula_weight 323.38
_chemical_name_systematic
; 
 ? 
;
_space_group_IT_number 15
_symmetry_cell_setting monoclinic
_symmetry_space_group_name_Hall '-C 2yc'
_symmetry_space_group_name_H-M 'C 1 2/c 1'
_atom_sites_solution_hydrogens geom
_atom_sites_solution_primary direct
_atom_sites_solution_secondary difmap
_audit_creation_method SHELXL-97
_cell_angle_alpha 90.00
_cell_angle_beta 126.142(3)
_cell_angle_gamma 90.00
_cell_formula_units_Z 8
_cell_length_a 28.7675(10)
_cell_length_b 8.4494(3)
_cell_length_c 17.6278(8)
_cell_measurement_reflns_used 1862
_cell_measurement_temperature 296(2)
_cell_measurement_theta_max 22.56
_cell_measurement_theta_min 2.67
_cell_volume 3460.2(3)
_computing_cell_refinement 'Bruker SAINT'
_computing_data_collection 'Bruker APEX2'
_computing_data_reduction 'Bruker SAINT'
_computing_molecular_graphics 'Bruker SHELXTL'
_computing_publication_material 'Bruker SHELXTL'
_computing_structure_refinement 'SHELXL-97 (Sheldrick, 2008)'
_computing_structure_solution 'SHELXS-97 (Sheldrick, 2008)'
_diffrn_ambient_temperature 296(2)
_diffrn_measured_fraction_theta_full 0.995
_diffrn_measured_fraction_theta_max 0.995
_diffrn_measurement_device_type 'Bruker APEX-II CCD'
_diffrn_measurement_method '\f and \w scans'
_diffrn_radiation_monochromator graphite
_diffrn_radiation_source 'fine-focus sealed tube'
_diffrn_radiation_type MoK\a
_diffrn_radiation_wavelength 0.71073
_diffrn_reflns_av_R_equivalents 0.0290
_diffrn_reflns_av_sigmaI/netI 0.0320
_diffrn_reflns_limit_h_max 36
_diffrn_reflns_limit_h_min -30
_diffrn_reflns_limit_k_max 8
_diffrn_reflns_limit_k_min -10
_diffrn_reflns_limit_l_max 22
_diffrn_reflns_limit_l_min -22
_diffrn_reflns_number 10004
_diffrn_reflns_theta_full 26.64
_diffrn_reflns_theta_max 26.64
_diffrn_reflns_theta_min 1.75
_exptl_absorpt_coefficient_mu 0.076
_exptl_absorpt_correction_T_max 0.9769
_exptl_absorpt_correction_T_min 0.9718
_exptl_absorpt_correction_type multi-scan
_exptl_absorpt_process_details SADABS
_exptl_crystal_colour colorless
_exptl_crystal_density_diffrn 1.242
_exptl_crystal_density_method 'not measured'
_exptl_crystal_description block
_exptl_crystal_F_000 1360
_exptl_crystal_size_max 0.38
_exptl_crystal_size_mid 0.35
_exptl_crystal_size_min 0.31
_refine_diff_density_max 0.174
_refine_diff_density_min -0.123
_refine_diff_density_rms 0.028
_refine_ls_extinction_coef 0.0015(3)
_refine_ls_extinction_expression Fc^*^=kFc[1+0.001xFc^2^\l^3^/sin(2\q)]^-1/4^
_refine_ls_extinction_method SHELXL
_refine_ls_goodness_of_fit_ref 1.100
_refine_ls_hydrogen_treatment constr
_refine_ls_matrix_type full
_refine_ls_number_parameters 228
_refine_ls_number_reflns 3622
_refine_ls_number_restraints 0
_refine_ls_restrained_S_all 1.100
_refine_ls_R_factor_all 0.0818
_refine_ls_R_factor_gt 0.0422
_refine_ls_shift/su_max 0.000
_refine_ls_shift/su_mean 0.000
_refine_ls_structure_factor_coef Fsqd
_refine_ls_weighting_details 'calc w=1/[\s^2^(Fo^2^)+(0.0564P)^2^+0.0000P] where P=(Fo^2^+2Fc^2^)/3'
_refine_ls_weighting_scheme calc
_refine_ls_wR_factor_gt 0.1085
_refine_ls_wR_factor_ref 0.1286
_reflns_number_gt 2153
_reflns_number_total 3622
_reflns_threshold_expression >2sigma(I)
_cod_data_source_file jo9026116_si_002.cif
_cod_data_source_block c2c
_cod_depositor_comments
;
The following automatic conversions were performed:

'_symmetry_cell_setting' value 'Monoclinic' changed to 'monoclinic'
according to the built-in table from CIF Core dictionary named
'cif_core.dic' version 2.4.1 from 2010-06-29.

Automatic conversion script
Id: cif_fix_values 1646 2011-03-28 12:23:43Z adriana 
;
_cod_original_cell_volume 3460.2(2)
_cod_database_code 4025245

loop_
_symmetry_equiv_pos_as_xyz
'x, y, z'
'-x, y, -z+1/2'
'x+1/2, y+1/2, z'
'-x+1/2, y+1/2, -z+1/2'
'-x, -y, -z'
'x, -y, z-1/2'
'-x+1/2, -y+1/2, -z'
'x+1/2, -y+1/2, z-1/2'

loop_
_atom_site_label
_atom_site_type_symbol
_atom_site_fract_x
_atom_site_fract_y
_atom_site_fract_z
_atom_site_U_iso_or_equiv
_atom_site_adp_type
_atom_site_occupancy
_atom_site_symmetry_multiplicity
_atom_site_calc_flag
_atom_site_refinement_flags
_atom_site_disorder_assembly
_atom_site_disorder_group
C1 C 0.22916(6) 0.61215(18) 1.07338(11) 0.0526(4) Uani 1 1 d . . .
C2 C 0.17588(6) 0.69160(18) 1.03296(12) 0.0573(4) Uani 1 1 d . . .
H2 H 0.1694 0.7482 1.0712 0.069 Uiso 1 1 calc R . .
C3 C 0.13435(6) 0.68535(17) 0.93881(12) 0.0523(4) Uani 1 1 d . . .
C4 C 0.14484(6) 0.60256(17) 0.88072(11) 0.0511(4) Uani 1 1 d . . .
C5 C 0.10514(6) 0.58999(18) 0.78224(12) 0.0593(4) Uani 1 1 d . . .
H5 H 0.0695 0.6392 0.7524 0.071 Uiso 1 1 calc R . .
C6 C 0.11734(7) 0.5081(2) 0.72946(12) 0.0628(5) Uani 1 1 d . . .
C7 C 0.17167(7) 0.4335(2) 0.77618(13) 0.0690(5) Uani 1 1 d . . .
H7 H 0.1806 0.3764 0.7412 0.083 Uiso 1 1 calc R . .
C8 C 0.21116(7) 0.44307(19) 0.87097(13) 0.0663(5) Uani 1 1 d . . .
H8 H 0.2465 0.3925 0.8996 0.080 Uiso 1 1 calc R . .
C9 C 0.19934(6) 0.52833(17) 0.92629(11) 0.0526(4) Uani 1 1 d . . .
C10 C 0.07631(6) 0.75893(19) 0.89907(11) 0.0577(4) Uani 1 1 d . . .
C11 C 0.07017(6) 0.93165(17) 0.89161(10) 0.0490(4) Uani 1 1 d . . .
C12 C 0.11354(7) 1.02838(19) 0.90640(11) 0.0587(4) Uani 1 1 d . . .
H12 H 0.1477 0.9841 0.9219 0.070 Uiso 1 1 calc R . .
C13 C 0.10632(8) 1.1903(2) 0.89829(13) 0.0797(6) Uani 1 1 d . . .
H13 H 0.1354 1.2551 0.9075 0.096 Uiso 1 1 calc R . .
C14 C 0.05616(9) 1.2556(2) 0.87656(15) 0.0900(6) Uani 1 1 d . . .
H14 H 0.0515 1.3650 0.8721 0.108 Uiso 1 1 calc R . .
C15 C 0.01281(8) 1.1604(2) 0.86134(14) 0.0831(6) Uani 1 1 d . . .
H15 H -0.0212 1.2056 0.8461 0.100 Uiso 1 1 calc R . .
C16 C 0.01914(7) 0.9998(2) 0.86833(12) 0.0644(5) Uani 1 1 d . . .
H16 H -0.0105 0.9359 0.8576 0.077 Uiso 1 1 calc R . .
C17 C 0.27420(6) 0.61118(19) 1.17651(11) 0.0560(4) Uani 1 1 d . . .
C18 C 0.31738(7) 0.4976(2) 1.21614(13) 0.0692(5) Uani 1 1 d . . .
H18 H 0.3176 0.4223 1.1779 0.083 Uiso 1 1 calc R . .
C19 C 0.35988(8) 0.4956(3) 1.31164(15) 0.0824(6) Uani 1 1 d . . .
H19 H 0.3888 0.4196 1.3372 0.099 Uiso 1 1 calc R . .
C20 C 0.35989(8) 0.6047(3) 1.36940(14) 0.0811(6) Uani 1 1 d . . .
H20 H 0.3886 0.6026 1.4338 0.097 Uiso 1 1 calc R . .
C21 C 0.31730(8) 0.7168(2) 1.33156(13) 0.0763(5) Uani 1 1 d . . .
H21 H 0.3170 0.7904 1.3705 0.092 Uiso 1 1 calc R . .
C22 C 0.27487(7) 0.7207(2) 1.23603(12) 0.0656(5) Uani 1 1 d . . .
H22 H 0.2463 0.7977 1.2111 0.079 Uiso 1 1 calc R . .
C23 C 0.07543(8) 0.4972(2) 0.62417(12) 0.0811(6) Uani 1 1 d . . .
H23A H 0.0379 0.5285 0.6050 0.122 Uiso 1 1 calc R . .
H23B H 0.0740 0.3901 0.6047 0.122 Uiso 1 1 calc R . .
H23C H 0.0877 0.5659 0.5957 0.122 Uiso 1 1 calc R . .
N1 N 0.24025(5) 0.53324(15) 1.02113(9) 0.0556(4) Uani 1 1 d . . .
O1 O 0.03629(5) 0.67166(14) 0.87530(11) 0.1002(5) Uani 1 1 d . . .

loop_
_atom_site_aniso_label
_atom_site_aniso_U_11
_atom_site_aniso_U_22
_atom_site_aniso_U_33
_atom_site_aniso_U_23
_atom_site_aniso_U_13
_atom_site_aniso_U_12
C1 0.0433(8) 0.0459(9) 0.0703(11) 0.0079(7) 0.0344(8) 0.0011(7)
C2 0.0461(9) 0.0526(10) 0.0755(11) -0.0023(8) 0.0372(9) 0.0022(7)
C3 0.0411(8) 0.0416(8) 0.0731(11) 0.0016(7) 0.0331(8) 0.0010(6)
C4 0.0414(8) 0.0429(8) 0.0696(11) 0.0038(7) 0.0330(8) -0.0006(6)
C5 0.0461(9) 0.0529(10) 0.0752(12) 0.0044(8) 0.0338(9) 0.0015(7)
C6 0.0556(10) 0.0607(11) 0.0732(12) 0.0003(9) 0.0387(9) -0.0049(8)
C7 0.0658(11) 0.0712(12) 0.0800(13) -0.0032(10) 0.0485(11) 0.0036(9)
C8 0.0543(10) 0.0666(11) 0.0855(13) 0.0056(9) 0.0454(10) 0.0116(8)
C9 0.0459(9) 0.0458(9) 0.0704(11) 0.0058(7) 0.0367(9) 0.0031(7)
C10 0.0414(9) 0.0513(10) 0.0755(11) -0.0044(8) 0.0318(8) 0.0002(7)
C11 0.0410(8) 0.0488(9) 0.0525(9) -0.0012(7) 0.0250(7) 0.0030(6)
C12 0.0522(9) 0.0547(10) 0.0717(11) 0.0054(8) 0.0379(9) 0.0036(7)
C13 0.0774(13) 0.0570(11) 0.1111(15) 0.0078(10) 0.0591(12) -0.0032(9)
C14 0.0940(15) 0.0498(11) 0.1294(18) 0.0105(11) 0.0676(14) 0.0126(10)
C15 0.0714(12) 0.0616(13) 0.1209(16) 0.0050(11) 0.0592(12) 0.0197(10)
C16 0.0500(9) 0.0575(11) 0.0839(12) -0.0025(9) 0.0385(9) 0.0069(8)
C17 0.0459(9) 0.0570(10) 0.0697(11) 0.0087(8) 0.0366(8) -0.0009(7)
C18 0.0619(11) 0.0722(12) 0.0753(12) 0.0178(9) 0.0413(10) 0.0141(9)
C19 0.0636(12) 0.0930(15) 0.0834(14) 0.0309(12) 0.0394(11) 0.0185(10)
C20 0.0696(13) 0.1007(16) 0.0674(12) 0.0150(12) 0.0373(11) -0.0054(11)
C21 0.0681(12) 0.0883(14) 0.0737(13) -0.0013(10) 0.0424(11) -0.0085(10)
C22 0.0511(10) 0.0682(12) 0.0769(12) 0.0041(9) 0.0373(10) -0.0025(8)
C23 0.0728(12) 0.0903(14) 0.0751(13) -0.0037(10) 0.0409(11) -0.0066(10)
N1 0.0462(7) 0.0520(8) 0.0718(9) 0.0076(6) 0.0366(7) 0.0069(6)
O1 0.0505(7) 0.0560(8) 0.1778(14) -0.0099(8) 0.0583(9) -0.0055(6)

loop_
_atom_type_symbol
_atom_type_description
_atom_type_scat_dispersion_real
_atom_type_scat_dispersion_imag
_atom_type_scat_source
C C 0.0033 0.0016 'International Tables Vol C Tables 4.2.6.8 and 6.1.1.4'
H H 0.0000 0.0000 'International Tables Vol C Tables 4.2.6.8 and 6.1.1.4'
N N 0.0061 0.0033 'International Tables Vol C Tables 4.2.6.8 and 6.1.1.4'
O O 0.0106 0.0060 'International Tables Vol C Tables 4.2.6.8 and 6.1.1.4'

loop_
_geom_angle_atom_site_label_1
_geom_angle_atom_site_label_2
_geom_angle_atom_site_label_3
_geom_angle
_geom_angle_site_symmetry_1
_geom_angle_site_symmetry_3
_geom_angle_publ_flag
N1 C1 C2 121.46(14) . . ?
N1 C1 C17 117.14(13) . . ?
C2 C1 C17 121.38(15) . . ?
C3 C2 C1 120.36(15) . . ?
C3 C2 H2 119.8 . . ?
C1 C2 H2 119.8 . . ?
C2 C3 C4 119.68(13) . . ?
C2 C3 C10 119.03(15) . . ?
C4 C3 C10 121.18(14) . . ?
C5 C4 C3 124.44(13) . . ?
C5 C4 C9 119.07(15) . . ?
C3 C4 C9 116.49(14) . . ?
C6 C5 C4 122.10(14) . . ?
C6 C5 H5 119.0 . . ?
C4 C5 H5 119.0 . . ?
C5 C6 C7 118.08(15) . . ?
C5 C6 C23 122.14(15) . . ?
C7 C6 C23 119.77(16) . . ?
C8 C7 C6 121.60(16) . . ?
C8 C7 H7 119.2 . . ?
C6 C7 H7 119.2 . . ?
C7 C8 C9 120.94(15) . . ?
C7 C8 H8 119.5 . . ?
C9 C8 H8 119.5 . . ?
N1 C9 C8 118.61(14) . . ?
N1 C9 C4 123.18(15) . . ?
C8 C9 C4 118.20(15) . . ?
O1 C10 C11 122.25(14) . . ?
O1 C10 C3 118.24(14) . . ?
C11 C10 C3 119.51(13) . . ?
C12 C11 C16 119.22(15) . . ?
C12 C11 C10 121.61(13) . . ?
C16 C11 C10 119.16(14) . . ?
C13 C12 C11 120.23(15) . . ?
C13 C12 H12 119.9 . . ?
C11 C12 H12 119.9 . . ?
C14 C13 C12 119.84(17) . . ?
C14 C13 H13 120.1 . . ?
C12 C13 H13 120.1 . . ?
C15 C14 C13 120.28(18) . . ?
C15 C14 H14 119.9 . . ?
C13 C14 H14 119.9 . . ?
C16 C15 C14 120.55(16) . . ?
C16 C15 H15 119.7 . . ?
C14 C15 H15 119.7 . . ?
C15 C16 C11 119.87(16) . . ?
C15 C16 H16 120.1 . . ?
C11 C16 H16 120.1 . . ?
C18 C17 C22 118.04(16) . . ?
C18 C17 C1 119.70(16) . . ?
C22 C17 C1 122.26(14) . . ?
C19 C18 C17 120.59(19) . . ?
C19 C18 H18 119.7 . . ?
C17 C18 H18 119.7 . . ?
C20 C19 C18 120.59(18) . . ?
C20 C19 H19 119.7 . . ?
C18 C19 H19 119.7 . . ?
C21 C20 C19 119.58(18) . . ?
C21 C20 H20 120.2 . . ?
C19 C20 H20 120.2 . . ?
C20 C21 C22 120.30(19) . . ?
C20 C21 H21 119.9 . . ?
C22 C21 H21 119.9 . . ?
C21 C22 C17 120.89(17) . . ?
C21 C22 H22 119.6 . . ?
C17 C22 H22 119.6 . . ?
C6 C23 H23A 109.5 . . ?
C6 C23 H23B 109.5 . . ?
H23A C23 H23B 109.5 . . ?
C6 C23 H23C 109.5 . . ?
H23A C23 H23C 109.5 . . ?
H23B C23 H23C 109.5 . . ?
C1 N1 C9 118.80(12) . . ?

loop_
_geom_bond_atom_site_label_1
_geom_bond_atom_site_label_2
_geom_bond_distance
_geom_bond_site_symmetry_2
_geom_bond_publ_flag
C1 N1 1.3197(19) . ?
C1 C2 1.4210(19) . ?
C1 C17 1.485(2) . ?
C2 C3 1.359(2) . ?
C2 H2 0.9300 . ?
C3 C4 1.412(2) . ?
C3 C10 1.512(2) . ?
C4 C5 1.411(2) . ?
C4 C9 1.4181(19) . ?
C5 C6 1.361(2) . ?
C5 H5 0.9300 . ?
C6 C7 1.415(2) . ?
C6 C23 1.506(2) . ?
C7 C8 1.360(2) . ?
C7 H7 0.9300 . ?
C8 C9 1.406(2) . ?
C8 H8 0.9300 . ?
C9 N1 1.3641(19) . ?
C10 O1 1.2148(18) . ?
C10 C11 1.467(2) . ?
C11 C12 1.382(2) . ?
C11 C16 1.394(2) . ?
C12 C13 1.379(2) . ?
C12 H12 0.9300 . ?
C13 C14 1.372(2) . ?
C13 H13 0.9300 . ?
C14 C15 1.371(3) . ?
C14 H14 0.9300 . ?
C15 C16 1.365(2) . ?
C15 H15 0.9300 . ?
C16 H16 0.9300 . ?
C17 C18 1.388(2) . ?
C17 C22 1.391(2) . ?
C18 C19 1.379(3) . ?
C18 H18 0.9300 . ?
C19 C20 1.374(3) . ?
C19 H19 0.9300 . ?
C20 C21 1.370(3) . ?
C20 H20 0.9300 . ?
C21 C22 1.379(2) . ?
C21 H21 0.9300 . ?
C22 H22 0.9300 . ?
C23 H23A 0.9600 . ?
C23 H23B 0.9600 . ?
C23 H23C 0.9600 . ?

loop_
_geom_torsion_atom_site_label_1
_geom_torsion_atom_site_label_2
_geom_torsion_atom_site_label_3
_geom_torsion_atom_site_label_4
_geom_torsion
_geom_torsion_site_symmetry_1
_geom_torsion_site_symmetry_2
_geom_torsion_site_symmetry_3
_geom_torsion_site_symmetry_4
_geom_torsion_publ_flag
N1 C1 C2 C3 1.3(2) . . . . ?
C17 C1 C2 C3 -177.22(14) . . . . ?
C1 C2 C3 C4 -1.5(2) . . . . ?
C1 C2 C3 C10 174.69(13) . . . . ?
C2 C3 C4 C5 -179.26(14) . . . . ?
C10 C3 C4 C5 4.6(2) . . . . ?
C2 C3 C4 C9 0.7(2) . . . . ?
C10 C3 C4 C9 -175.48(13) . . . . ?
C3 C4 C5 C6 -179.76(15) . . . . ?
C9 C4 C5 C6 0.3(2) . . . . ?
C4 C5 C6 C7 0.3(2) . . . . ?
C4 C5 C6 C23 -178.84(14) . . . . ?
C5 C6 C7 C8 -0.5(2) . . . . ?
C23 C6 C7 C8 178.72(16) . . . . ?
C6 C7 C8 C9 -0.1(3) . . . . ?
C7 C8 C9 N1 179.49(15) . . . . ?
C7 C8 C9 C4 0.7(2) . . . . ?
C5 C4 C9 N1 -179.55(14) . . . . ?
C3 C4 C9 N1 0.5(2) . . . . ?
C5 C4 C9 C8 -0.8(2) . . . . ?
C3 C4 C9 C8 179.24(13) . . . . ?
C2 C3 C10 O1 -104.05(19) . . . . ?
C4 C3 C10 O1 72.1(2) . . . . ?
C2 C3 C10 C11 75.12(19) . . . . ?
C4 C3 C10 C11 -108.72(17) . . . . ?
O1 C10 C11 C12 -170.86(17) . . . . ?
C3 C10 C11 C12 10.0(2) . . . . ?
O1 C10 C11 C16 8.7(3) . . . . ?
C3 C10 C11 C16 -170.48(14) . . . . ?
C16 C11 C12 C13 0.1(2) . . . . ?
C10 C11 C12 C13 179.59(16) . . . . ?
C11 C12 C13 C14 0.8(3) . . . . ?
C12 C13 C14 C15 -1.1(3) . . . . ?
C13 C14 C15 C16 0.5(3) . . . . ?
C14 C15 C16 C11 0.3(3) . . . . ?
C12 C11 C16 C15 -0.6(2) . . . . ?
C10 C11 C16 C15 179.84(16) . . . . ?
N1 C1 C17 C18 -17.6(2) . . . . ?
C2 C1 C17 C18 160.96(15) . . . . ?
N1 C1 C17 C22 162.55(14) . . . . ?
C2 C1 C17 C22 -18.9(2) . . . . ?
C22 C17 C18 C19 -0.7(2) . . . . ?
C1 C17 C18 C19 179.42(16) . . . . ?
C17 C18 C19 C20 0.8(3) . . . . ?
C18 C19 C20 C21 -0.2(3) . . . . ?
C19 C20 C21 C22 -0.4(3) . . . . ?
C20 C21 C22 C17 0.4(3) . . . . ?
C18 C17 C22 C21 0.2(2) . . . . ?
C1 C17 C22 C21 180.00(15) . . . . ?
C2 C1 N1 C9 -0.1(2) . . . . ?
C17 C1 N1 C9 178.47(13) . . . . ?
C8 C9 N1 C1 -179.50(14) . . . . ?
C4 C9 N1 C1 -0.8(2) . . . . ?

loop_
_cod_related_entry_id
_cod_related_entry_database
_cod_related_entry_code
1 ChemSpider 30659146
